data_7238468
loop_
_publ_author_name
'Fern\'andez-Anca, Dami\'an'
'Garc\'ia-Seijo, M. In\'es'
'Garc\'ia-Fern\'andez, M. Esther'

_publ_section_title
;
 Transition of trigonal-bipyramidal to square-planar geometries by
 oxidation of a coordinated tripodal polyphosphine in Pd(ii) and Pt(ii)
 complexes
;
_journal_issue 4
_journal_name_full 'RSC Adv.'
_journal_page_first 1404
_journal_paper_doi 10.1039/C1RA00897H
_journal_volume 2
_journal_year 2012
_chemical_formula_sum 'C88 H84 Cl14 P8 Pd'
_chemical_formula_weight 1992.01
_chemical_name_common (Pd(PP3)2)Cl2.4CHCl3
_chemical_name_systematic
;
[Pd(PP3)2]Cl2.4CHCl3
;
_space_group_IT_number 14
_space_group_name_Hall '-P 2ybc'
_space_group_name_H-M_alt 'P 1 21/c 1'
_symmetry_cell_setting monoclinic
_symmetry_space_group_name_H-M 'P 1 21/c 1'
_atom_sites_solution_hydrogens geom
_atom_sites_solution_primary direct
_atom_sites_solution_secondary difmap
_audit_creation_method SHELXL-97
_cell_angle_alpha 90.00
_cell_angle_beta 93.440(4)
_cell_angle_gamma 90.00
_cell_formula_units_Z 2
_cell_length_a 14.942(2)
_cell_length_b 18.073(3)
_cell_length_c 17.298(3)
_cell_measurement_reflns_used 949
_cell_measurement_temperature 293(2)
_cell_measurement_theta_max 25.9965
_cell_measurement_theta_min 2.358
_cell_volume 4662.9(13)
_computing_cell_refinement 'BRUKER Smart'
_computing_data_collection 'BRUKER Smart'
_computing_data_reduction 'BRUKER Shelxtl'
_computing_molecular_graphics 'ORTEP-3 for Windows (Farrugia 1997)'
_computing_publication_material 'WinGX publication routines (Farrugia, =999)'
_computing_structure_refinement 'SHELXL-97 (Sheldrick, 1997)'
_computing_structure_solution SIR-92
_diffrn_ambient_temperature 293(2)
_diffrn_measured_fraction_theta_full 0.995
_diffrn_measured_fraction_theta_max 0.995
_diffrn_measurement_device_type 'CCD area detector'
_diffrn_measurement_method 'omega scans'
_diffrn_radiation_monochromator graphite
_diffrn_radiation_source 'fine-focus sealed tube'
_diffrn_radiation_type MoK\a
_diffrn_radiation_wavelength 0.71073
_diffrn_reflns_av_R_equivalents 0.0848
_diffrn_reflns_av_sigmaI/netI 0.1638
_diffrn_reflns_limit_h_max 18
_diffrn_reflns_limit_h_min -18
_diffrn_reflns_limit_k_max 22
_diffrn_reflns_limit_k_min 0
_diffrn_reflns_limit_l_max 21
_diffrn_reflns_limit_l_min 0
_diffrn_reflns_number 28588
_diffrn_reflns_theta_full 26.41
_diffrn_reflns_theta_max 26.41
_diffrn_reflns_theta_min 1.63
_exptl_absorpt_coefficient_mu 0.780
_exptl_absorpt_correction_T_max 0.9474
_exptl_absorpt_correction_T_min 0.8919
_exptl_absorpt_correction_type empirical
_exptl_absorpt_process_details Sadabs
_exptl_crystal_colour colourless
_exptl_crystal_density_diffrn 1.419
_exptl_crystal_density_method 'not measured'
_exptl_crystal_description needle
_exptl_crystal_F_000 2032
_exptl_crystal_size_max 0.15
_exptl_crystal_size_mid 0.07
_exptl_crystal_size_min 0.07
_refine_diff_density_max 1.325
_refine_diff_density_min -2.433
_refine_diff_density_rms 0.108
_refine_ls_extinction_method none
_refine_ls_goodness_of_fit_ref 0.908
_refine_ls_hydrogen_treatment constr
_refine_ls_matrix_type full
_refine_ls_number_parameters 502
_refine_ls_number_reflns 9528
_refine_ls_number_restraints 0
_refine_ls_restrained_S_all 0.908
_refine_ls_R_factor_all 0.1769
_refine_ls_R_factor_gt 0.0672
_refine_ls_shift/su_max 0.000
_refine_ls_shift/su_mean 0.000
_refine_ls_structure_factor_coef Fsqd
_refine_ls_weighting_details 'calc w=1/[\s^2^(Fo^2^)+(0.0927P)^2^+0.0000P] where ==(Fo^2^+2Fc^2^)/3'
_refine_ls_weighting_scheme calc
_refine_ls_wR_factor_gt 0.1506
_refine_ls_wR_factor_ref 0.1999
_reflns_number_gt 3947
_reflns_number_total 9528
_reflns_threshold_expression >2sigma(I)
_cod_data_source_file c1ra00897h.txt
_cod_data_source_block dami13*
_cod_depositor_comments
;
The following automatic conversions were performed:

data item '_symmetry_cell_setting' value 'Monoclinic' was changed to
'monoclinic' in accordance with the
/home/saulius/struct/COD-crude-data/automatic-downloads/DataCite-retrospective/RSC/depositions/lib/dictionaries/cif_core.dic
dictionary named 'cif_core.dic' version 2.4.2 last updated on
2011-04-26.

Automatic conversion script
Id: cif_fix_values 6909 2019-04-08 15:41:33Z antanas 
;
_cod_original_cell_volume 4662.8(13)
_cod_original_sg_symbol_H-M P21/c
_cod_database_code 7238468

loop_
_symmetry_equiv_pos_as_xyz
'x, y, z'
'-x, y+1/2, -z+1/2'
'-x, -y, -z'
'x, -y-1/2, z-1/2'

loop_
_atom_site_label
_atom_site_type_symbol
_atom_site_fract_x
_atom_site_fract_y
_atom_site_fract_z
_atom_site_U_iso_or_equiv
_atom_site_adp_type
_atom_site_occupancy
_atom_site_symmetry_multiplicity
_atom_site_calc_flag
_atom_site_refinement_flags
Pd1 Pd 0.0000 0.0000 0.5000 0.0321(2) Uani 1 2 d S
P2 P 0.09435(12) 0.03415(10) 0.60561(11) 0.0347(4) Uani 1 1 d .
P1 P -0.05754(12) 0.11928(10) 0.51297(11) 0.0356(4) Uani 1 1 d .
P4 P 0.04749(14) 0.28899(11) 0.35221(12) 0.0471(5) Uani 1 1 d .
P3 P -0.33301(14) 0.19032(12) 0.56843(13) 0.0492(6) Uani 1 1 d .
Cl1 Cl 0.82947(16) 0.00143(14) 0.69280(14) 0.0752(7) Uani 1 1 d .
Cl7 Cl 0.52399(19) 0.11660(19) 0.7217(2) 0.1211(12) Uani 1 1 d .
Cl2 Cl 0.74609(17) 0.87206(15) 0.91320(15) 0.0817(8) Uani 1 1 d .
Cl3 Cl 0.67557(17) 0.83334(17) 0.76077(17) 0.0938(9) Uani 1 1 d .
Cl4 Cl 0.86068(16) 0.80751(15) 0.80331(17) 0.0876(8) Uani 1 1 d .
Cl6 Cl 0.6290(2) 0.03050(17) 0.82829(19) 0.1073(10) Uani 1 1 d .
Cl5 Cl 0.6861(2) 0.17776(15) 0.79250(18) 0.1051(10) Uani 1 1 d .
C7 C 0.1311(5) -0.0349(4) 0.6742(4) 0.0416(18) Uani 1 1 d .
C5 C -0.0449(4) 0.1878(4) 0.4372(4) 0.0417(18) Uani 1 1 d .
H5A H -0.0777 0.1704 0.3906 0.050 Uiso 1 1 calc R
H5B H -0.0734 0.2332 0.4528 0.050 Uiso 1 1 calc R
C1 C -0.0038(5) 0.1612(4) 0.6000(4) 0.0449(19) Uani 1 1 d .
H1A H 0.0452 0.1925 0.5855 0.054 Uiso 1 1 calc R
H1B H -0.0469 0.1923 0.6245 0.054 Uiso 1 1 calc R
C3 C -0.1770(4) 0.1214(4) 0.5275(4) 0.0407(18) Uani 1 1 d .
H3A H -0.2079 0.0947 0.4852 0.049 Uiso 1 1 calc R
H3B H -0.1872 0.0947 0.5749 0.049 Uiso 1 1 calc R
C13 C 0.1937(4) 0.0801(4) 0.5753(4) 0.0374(17) Uani 1 1 d .
C18 C 0.2187(5) 0.0727(4) 0.5002(5) 0.0459(19) Uani 1 1 d .
H18 H 0.1825 0.0458 0.4648 0.055 Uiso 1 1 calc R
C8 C 0.2190(5) -0.0602(4) 0.6799(5) 0.050(2) Uani 1 1 d .
H8 H 0.2612 -0.0385 0.6497 0.060 Uiso 1 1 calc R
C31 C 0.1609(5) 0.3242(4) 0.3658(4) 0.049(2) Uani 1 1 d .
C14 C 0.2459(5) 0.1210(4) 0.6287(5) 0.054(2) Uani 1 1 d .
H14 H 0.2296 0.1260 0.6795 0.064 Uiso 1 1 calc R
C37 C -0.0117(5) 0.3545(4) 0.4114(5) 0.0449(19) Uani 1 1 d .
C19 C -0.3919(5) 0.1534(4) 0.4833(5) 0.051(2) Uani 1 1 d .
C4 C -0.2198(5) 0.1980(4) 0.5326(5) 0.048(2) Uani 1 1 d .
H4A H -0.2233 0.2210 0.4819 0.057 Uiso 1 1 calc R
H4B H -0.1829 0.2291 0.5674 0.057 Uiso 1 1 calc R
C6 C 0.0507(5) 0.2065(4) 0.4164(5) 0.049(2) Uani 1 1 d .
H6A H 0.0764 0.1649 0.3902 0.059 Uiso 1 1 calc R
H6B H 0.0877 0.2167 0.4631 0.059 Uiso 1 1 calc R
C25 C -0.3698(5) 0.2868(4) 0.5662(5) 0.048(2) Uani 1 1 d .
C12 C 0.0680(5) -0.0685(4) 0.7203(4) 0.048(2) Uani 1 1 d .
H12 H 0.0089 -0.0522 0.7177 0.057 Uiso 1 1 calc R
C28 C -0.4397(6) 0.4296(5) 0.5733(6) 0.078(3) Uani 1 1 d .
H28 H -0.4627 0.4773 0.5752 0.094 Uiso 1 1 calc R
C20 C -0.4270(5) 0.1954(5) 0.4196(5) 0.059(2) Uani 1 1 d .
H20 H -0.4219 0.2466 0.4215 0.071 Uiso 1 1 calc R
C30 C -0.4478(5) 0.3016(5) 0.6052(6) 0.072(3) Uani 1 1 d .
H30 H -0.4764 0.2633 0.6298 0.087 Uiso 1 1 calc R
C101 C 0.6341(6) 0.0976(5) 0.7578(5) 0.063(2) Uani 1 1 d .
C24 C -0.4058(5) 0.0773(5) 0.4773(6) 0.063(2) Uani 1 1 d .
H24 H -0.3862 0.0470 0.5183 0.076 Uiso 1 1 calc R
C26 C -0.3281(5) 0.3459(4) 0.5338(5) 0.061(2) Uani 1 1 d .
H26 H -0.2751 0.3384 0.5094 0.073 Uiso 1 1 calc R
C32 C 0.1782(6) 0.3979(5) 0.3494(5) 0.060(2) Uani 1 1 d .
H32 H 0.1304 0.4290 0.3352 0.072 Uiso 1 1 calc R
C2 C 0.0323(5) 0.1032(4) 0.6580(4) 0.0440(18) Uani 1 1 d .
H2A H -0.0169 0.0798 0.6829 0.053 Uiso 1 1 calc R
H2B H 0.0715 0.1263 0.6977 0.053 Uiso 1 1 calc R
C38 C 0.0125(6) 0.3680(5) 0.4884(5) 0.062(2) Uani 1 1 d .
H38 H 0.0634 0.3458 0.5116 0.074 Uiso 1 1 calc R
C42 C -0.0857(6) 0.3900(5) 0.3785(6) 0.068(3) Uani 1 1 d .
H42 H -0.1020 0.3823 0.3264 0.082 Uiso 1 1 calc R
C100 C 0.7692(5) 0.8663(5) 0.8151(5) 0.058(2) Uani 1 1 d .
C10 C 0.1828(7) -0.1503(5) 0.7734(5) 0.075(3) Uani 1 1 d .
H10 H 0.1996 -0.1896 0.8058 0.090 Uiso 1 1 calc R
C33 C 0.2635(8) 0.4263(6) 0.3534(5) 0.076(3) Uani 1 1 d .
H33 H 0.2729 0.4757 0.3412 0.092 Uiso 1 1 calc R
C11 C 0.0947(6) -0.1260(4) 0.7698(5) 0.063(2) Uani 1 1 d .
H11 H 0.0533 -0.1483 0.8005 0.076 Uiso 1 1 calc R
C17 C 0.2969(6) 0.1048(5) 0.4767(6) 0.066(3) Uani 1 1 d .
H17 H 0.3145 0.0982 0.4265 0.079 Uiso 1 1 calc R
C15 C 0.3241(6) 0.1550(5) 0.6044(7) 0.072(3) Uani 1 1 d .
H15 H 0.3596 0.1830 0.6393 0.087 Uiso 1 1 calc R
C9 C 0.2451(6) -0.1177(5) 0.7303(5) 0.065(2) Uani 1 1 d .
H9 H 0.3044 -0.1335 0.7344 0.077 Uiso 1 1 calc R
C21 C -0.4684(6) 0.1631(6) 0.3547(6) 0.083(3) Uani 1 1 d .
H21 H -0.4886 0.1924 0.3130 0.099 Uiso 1 1 calc R
C16 C 0.3485(6) 0.1471(5) 0.5297(7) 0.077(3) Uani 1 1 d .
H16 H 0.4001 0.1702 0.5143 0.092 Uiso 1 1 calc R
C27 C -0.3637(6) 0.4162(5) 0.5369(6) 0.069(3) Uani 1 1 d .
H27 H -0.3348 0.4552 0.5136 0.083 Uiso 1 1 calc R
C36 C 0.2344(5) 0.2806(5) 0.3862(6) 0.068(3) Uani 1 1 d .
H36 H 0.2258 0.2308 0.3970 0.082 Uiso 1 1 calc R
C22 C -0.4799(6) 0.0871(6) 0.3516(7) 0.080(3) Uani 1 1 d .
H22 H -0.5093 0.0650 0.3087 0.096 Uiso 1 1 calc R
C23 C -0.4475(6) 0.0457(6) 0.4123(7) 0.078(3) Uani 1 1 d .
H23 H -0.4537 -0.0055 0.4100 0.093 Uiso 1 1 calc R
C34 C 0.3350(7) 0.3818(7) 0.3752(7) 0.093(4) Uani 1 1 d .
H34 H 0.3927 0.4013 0.3792 0.111 Uiso 1 1 calc R
C29 C -0.4822(6) 0.3721(6) 0.6073(7) 0.094(4) Uani 1 1 d .
H29 H -0.5348 0.3808 0.6321 0.113 Uiso 1 1 calc R
C35 C 0.3211(6) 0.3093(6) 0.3910(7) 0.093(4) Uani 1 1 d .
H35 H 0.3695 0.2787 0.4050 0.111 Uiso 1 1 calc R
C39 C -0.0397(7) 0.4149(5) 0.5312(6) 0.076(3) Uani 1 1 d .
H39 H -0.0248 0.4227 0.5836 0.091 Uiso 1 1 calc R
C40 C -0.1135(8) 0.4498(6) 0.4957(9) 0.095(4) Uani 1 1 d .
H40 H -0.1470 0.4823 0.5240 0.114 Uiso 1 1 calc R
C41 C -0.1371(7) 0.4373(6) 0.4214(8) 0.095(4) Uani 1 1 d .
H41 H -0.1877 0.4601 0.3982 0.114 Uiso 1 1 calc R

loop_
_atom_site_aniso_label
_atom_site_aniso_U_11
_atom_site_aniso_U_22
_atom_site_aniso_U_33
_atom_site_aniso_U_23
_atom_site_aniso_U_13
_atom_site_aniso_U_12
Pd1 0.0300(4) 0.0318(4) 0.0345(4) -0.0027(4) 0.0032(3) 0.0021(4)
P2 0.0317(10) 0.0388(10) 0.0335(11) -0.0025(8) 0.0009(8) 0.0016(8)
P1 0.0346(10) 0.0309(10) 0.0416(12) -0.0028(8) 0.0052(9) 0.0011(8)
P4 0.0535(13) 0.0410(12) 0.0475(13) 0.0053(10) 0.0100(10) -0.0011(10)
P3 0.0439(12) 0.0500(13) 0.0547(14) 0.0027(10) 0.0126(10) 0.0099(10)
Cl1 0.0786(16) 0.0835(16) 0.0636(15) 0.0190(14) 0.0059(12) -0.0105(14)
Cl7 0.0689(19) 0.141(3) 0.152(3) 0.049(2) -0.0027(19) -0.0057(18)
Cl2 0.0798(17) 0.102(2) 0.0641(17) 0.0052(14) 0.0072(13) -0.0047(15)
Cl3 0.0612(16) 0.130(2) 0.088(2) -0.0149(18) -0.0108(14) 0.0019(16)
Cl4 0.0633(16) 0.0922(19) 0.108(2) 0.0034(16) 0.0110(15) 0.0203(14)
Cl6 0.105(2) 0.102(2) 0.116(3) 0.0431(19) 0.0149(19) -0.0026(17)
Cl5 0.134(3) 0.0752(19) 0.104(2) -0.0190(17) -0.0095(19) -0.0143(18)
C7 0.034(4) 0.047(4) 0.043(5) -0.004(4) 0.002(3) 0.002(3)
C5 0.039(4) 0.037(4) 0.050(5) 0.003(3) 0.003(4) 0.005(3)
C1 0.044(4) 0.033(4) 0.058(5) -0.007(4) 0.007(4) 0.006(3)
C3 0.034(4) 0.043(4) 0.046(5) -0.006(4) 0.011(3) -0.003(3)
C13 0.035(4) 0.039(4) 0.038(4) -0.003(3) -0.004(3) 0.001(3)
C18 0.044(5) 0.037(4) 0.057(5) -0.001(4) 0.004(4) 0.004(4)
C8 0.045(5) 0.049(5) 0.057(5) 0.010(4) 0.004(4) 0.004(4)
C31 0.046(5) 0.052(5) 0.049(5) 0.000(4) 0.016(4) -0.002(4)
C14 0.037(4) 0.066(6) 0.058(6) -0.007(4) -0.005(4) -0.007(4)
C37 0.044(4) 0.034(4) 0.057(5) 0.010(4) 0.003(4) 0.003(3)
C19 0.036(4) 0.048(5) 0.071(6) 0.003(4) 0.014(4) -0.001(4)
C4 0.038(4) 0.042(5) 0.063(6) -0.010(4) 0.003(4) 0.008(3)
C6 0.048(5) 0.040(5) 0.059(5) 0.003(4) 0.013(4) 0.007(4)
C25 0.041(5) 0.054(5) 0.049(5) 0.002(4) -0.001(4) 0.015(4)
C12 0.051(5) 0.050(5) 0.042(5) 0.006(4) 0.005(4) 0.003(4)
C28 0.059(6) 0.063(6) 0.113(9) -0.011(6) 0.003(6) 0.023(5)
C20 0.054(5) 0.052(5) 0.070(7) 0.003(5) -0.010(5) -0.004(4)
C30 0.059(6) 0.052(6) 0.111(8) -0.007(5) 0.045(5) 0.008(4)
C101 0.065(6) 0.056(5) 0.066(6) 0.002(5) -0.008(5) -0.009(4)
C24 0.047(5) 0.059(6) 0.084(7) 0.009(5) 0.004(5) 0.002(4)
C26 0.057(5) 0.047(5) 0.081(7) -0.005(5) 0.025(5) 0.008(4)
C32 0.073(6) 0.057(6) 0.051(6) 0.000(4) 0.004(5) -0.013(5)
C2 0.047(5) 0.049(5) 0.036(4) -0.003(4) -0.002(4) 0.004(4)
C38 0.076(6) 0.055(5) 0.056(6) 0.000(4) 0.014(5) 0.004(5)
C42 0.060(6) 0.057(6) 0.087(7) 0.000(5) -0.003(5) 0.016(5)
C100 0.050(5) 0.069(6) 0.055(6) 0.001(4) 0.001(4) 0.010(4)
C10 0.089(7) 0.071(7) 0.063(7) 0.028(5) 0.003(6) 0.015(6)
C33 0.091(8) 0.066(7) 0.073(7) 0.002(5) 0.014(6) -0.036(6)
C11 0.078(7) 0.056(6) 0.058(6) 0.020(5) 0.021(5) 0.001(5)
C17 0.064(6) 0.054(6) 0.082(7) 0.020(5) 0.030(5) 0.007(5)
C15 0.043(5) 0.062(6) 0.110(9) -0.006(6) -0.007(5) -0.017(4)
C9 0.056(6) 0.067(6) 0.068(6) 0.013(5) -0.012(5) 0.022(5)
C21 0.081(7) 0.068(7) 0.096(9) 0.001(6) -0.017(6) -0.009(6)
C16 0.036(5) 0.069(7) 0.126(10) 0.017(7) 0.012(6) -0.009(5)
C27 0.073(6) 0.046(5) 0.090(8) -0.003(5) 0.014(5) 0.002(5)
C36 0.043(5) 0.056(6) 0.107(8) 0.006(5) 0.014(5) -0.006(4)
C22 0.049(6) 0.089(8) 0.098(9) -0.022(7) -0.020(6) 0.001(5)
C23 0.058(6) 0.058(6) 0.116(10) -0.015(6) -0.002(6) -0.006(5)
C34 0.065(7) 0.109(10) 0.107(10) -0.013(8) 0.027(7) -0.035(7)
C29 0.062(6) 0.070(7) 0.156(12) -0.016(7) 0.049(7) 0.015(5)
C35 0.053(6) 0.084(8) 0.144(11) -0.005(7) 0.027(6) -0.014(6)
C39 0.100(8) 0.067(7) 0.064(7) -0.015(5) 0.029(6) -0.019(6)
C40 0.079(8) 0.069(8) 0.144(12) -0.039(8) 0.055(8) -0.009(6)
C41 0.061(7) 0.070(7) 0.155(13) -0.027(8) 0.013(8) 0.020(5)

loop_
_atom_type_symbol
_atom_type_description
_atom_type_scat_dispersion_real
_atom_type_scat_dispersion_imag
_atom_type_scat_source
C C 0.0033 0.0016 'International Tables Vol C Tables 4.2.6.8 and 6.1.1.4'
H H 0.0000 0.0000 'International Tables Vol C Tables 4.2.6.8 and 6.1.1.4'
P P 0.1023 0.0942 'International Tables Vol C Tables 4.2.6.8 and 6.1.1.4'
Cl Cl 0.1484 0.1585 'International Tables Vol C Tables 4.2.6.8 and 6.1.1.4'
Pd Pd -0.9988 1.0072 'International Tables Vol C Tables 4.2.6.8 and 6.1.1.4'

loop_
_geom_angle_atom_site_label_1
_geom_angle_atom_site_label_2
_geom_angle_atom_site_label_3
_geom_angle
_geom_angle_site_symmetry_1
_geom_angle_site_symmetry_3
P2 Pd1 P2 180.0 . 3_556
P2 Pd1 P1 96.38(7) . 3_556
P2 Pd1 P1 83.62(7) 3_556 3_556
P2 Pd1 P1 83.62(7) . .
P2 Pd1 P1 96.38(7) 3_556 .
P1 Pd1 P1 180.0 3_556 .
C7 P2 C13 106.8(3) . .
C7 P2 C2 107.0(3) . .
C13 P2 C2 106.3(3) . .
C7 P2 Pd1 119.0(3) . .
C13 P2 Pd1 111.3(2) . .
C2 P2 Pd1 105.6(2) . .
C3 P1 C5 103.3(3) . .
C3 P1 C1 105.3(3) . .
C5 P1 C1 104.6(3) . .
C3 P1 Pd1 113.7(2) . .
C5 P1 Pd1 120.2(2) . .
C1 P1 Pd1 108.4(2) . .
C31 P4 C37 100.4(3) . .
C31 P4 C6 102.4(4) . .
C37 P4 C6 100.4(3) . .
C19 P3 C25 101.8(4) . .
C19 P3 C4 99.6(4) . .
C25 P3 C4 101.7(3) . .
C8 C7 C12 118.7(7) . .
C8 C7 P2 121.9(6) . .
C12 C7 P2 119.2(5) . .
C6 C5 P1 117.3(5) . .
C6 C5 H5A 108.0 . .
P1 C5 H5A 108.0 . .
C6 C5 H5B 108.0 . .
P1 C5 H5B 108.0 . .
H5A C5 H5B 107.2 . .
C2 C1 P1 112.1(5) . .
C2 C1 H1A 109.2 . .
P1 C1 H1A 109.2 . .
C2 C1 H1B 109.2 . .
P1 C1 H1B 109.2 . .
H1A C1 H1B 107.9 . .
C4 C3 P1 116.3(5) . .
C4 C3 H3A 108.2 . .
P1 C3 H3A 108.2 . .
C4 C3 H3B 108.2 . .
P1 C3 H3B 108.2 . .
H3A C3 H3B 107.4 . .
C18 C13 C14 120.3(7) . .
C18 C13 P2 120.2(6) . .
C14 C13 P2 119.4(6) . .
C13 C18 C17 121.1(8) . .
C13 C18 H18 119.4 . .
C17 C18 H18 119.4 . .
C7 C8 C9 121.1(8) . .
C7 C8 H8 119.4 . .
C9 C8 H8 119.4 . .
C36 C31 C32 116.4(8) . .
C36 C31 P4 123.8(6) . .
C32 C31 P4 119.6(6) . .
C13 C14 C15 118.6(8) . .
C13 C14 H14 120.7 . .
C15 C14 H14 120.7 . .
C42 C37 C38 118.4(8) . .
C42 C37 P4 118.4(7) . .
C38 C37 P4 123.2(6) . .
C24 C19 C20 115.1(8) . .
C24 C19 P3 119.4(7) . .
C20 C19 P3 125.4(6) . .
C3 C4 P3 110.3(5) . .
C3 C4 H4A 109.6 . .
P3 C4 H4A 109.6 . .
C3 C4 H4B 109.6 . .
P3 C4 H4B 109.6 . .
H4A C4 H4B 108.1 . .
C5 C6 P4 109.1(5) . .
C5 C6 H6A 109.9 . .
P4 C6 H6A 109.9 . .
C5 C6 H6B 109.9 . .
P4 C6 H6B 109.9 . .
H6A C6 H6B 108.3 . .
C26 C25 C30 117.1(7) . .
C26 C25 P3 127.4(6) . .
C30 C25 P3 115.4(6) . .
C11 C12 C7 119.6(7) . .
C11 C12 H12 120.2 . .
C7 C12 H12 120.2 . .
C27 C28 C29 119.3(9) . .
C27 C28 H28 120.3 . .
C29 C28 H28 120.3 . .
C21 C20 C19 122.4(9) . .
C21 C20 H20 118.8 . .
C19 C20 H20 118.8 . .
C29 C30 C25 120.8(8) . .
C29 C30 H30 119.6 . .
C25 C30 H30 119.6 . .
Cl6 C101 Cl5 112.4(5) . .
Cl6 C101 Cl7 108.0(5) . .
Cl5 C101 Cl7 110.5(5) . .
C23 C24 C19 121.9(9) . .
C23 C24 H24 119.0 . .
C19 C24 H24 119.0 . .
C25 C26 C27 121.1(8) . .
C25 C26 H26 119.5 . .
C27 C26 H26 119.5 . .
C33 C32 C31 122.1(9) . .
C33 C32 H32 118.9 . .
C31 C32 H32 118.9 . .
C1 C2 P2 108.2(5) . .
C1 C2 H2A 110.1 . .
P2 C2 H2A 110.1 . .
C1 C2 H2B 110.1 . .
P2 C2 H2B 110.1 . .
H2A C2 H2B 108.4 . .
C37 C38 C39 119.9(9) . .
C37 C38 H38 120.1 . .
C39 C38 H38 120.1 . .
C37 C42 C41 121.5(10) . .
C37 C42 H42 119.3 . .
C41 C42 H42 119.3 . .
Cl3 C100 Cl4 109.6(5) . .
Cl3 C100 Cl2 110.0(4) . .
Cl4 C100 Cl2 110.4(5) . .
C9 C10 C11 121.2(8) . .
C9 C10 H10 119.4 . .
C11 C10 H10 119.4 . .
C34 C33 C32 120.0(9) . .
C34 C33 H33 120.0 . .
C32 C33 H33 120.0 . .
C10 C11 C12 120.0(8) . .
C10 C11 H11 120.0 . .
C12 C11 H11 120.0 . .
C18 C17 C16 118.6(9) . .
C18 C17 H17 120.7 . .
C16 C17 H17 120.7 . .
C16 C15 C14 120.6(9) . .
C16 C15 H15 119.7 . .
C14 C15 H15 119.7 . .
C10 C9 C8 119.3(8) . .
C10 C9 H9 120.3 . .
C8 C9 H9 120.3 . .
C20 C21 C22 120.0(10) . .
C20 C21 H21 120.0 . .
C22 C21 H21 120.0 . .
C15 C16 C17 120.7(8) . .
C15 C16 H16 119.6 . .
C17 C16 H16 119.6 . .
C28 C27 C26 121.2(9) . .
C28 C27 H27 119.4 . .
C26 C27 H27 119.4 . .
C31 C36 C35 121.7(9) . .
C31 C36 H36 119.1 . .
C35 C36 H36 119.1 . .
C23 C22 C21 118.7(10) . .
C23 C22 H22 120.6 . .
C21 C22 H22 120.6 . .
C22 C23 C24 121.8(9) . .
C22 C23 H23 119.1 . .
C24 C23 H23 119.1 . .
C35 C34 C33 119.7(10) . .
C35 C34 H34 120.2 . .
C33 C34 H34 120.2 . .
C28 C29 C30 120.4(8) . .
C28 C29 H29 119.8 . .
C30 C29 H29 119.8 . .
C34 C35 C36 120.0(10) . .
C34 C35 H35 120.0 . .
C36 C35 H35 120.0 . .
C40 C39 C38 119.8(10) . .
C40 C39 H39 120.1 . .
C38 C39 H39 120.1 . .
C41 C40 C39 120.7(10) . .
C41 C40 H40 119.7 . .
C39 C40 H40 119.7 . .
C40 C41 C42 119.7(11) . .
C40 C41 H41 120.2 . .
C42 C41 H41 120.2 . .

loop_
_geom_bond_atom_site_label_1
_geom_bond_atom_site_label_2
_geom_bond_distance
_geom_bond_site_symmetry_2
Pd1 P2 2.3231(19) .
Pd1 P2 2.3231(19) 3_556
Pd1 P1 2.3366(18) 3_556
Pd1 P1 2.3366(18) .
P2 C7 1.786(8) .
P2 C13 1.806(7) .
P2 C2 1.827(7) .
P1 C3 1.818(6) .
P1 C5 1.821(7) .
P1 C1 1.828(7) .
P4 C31 1.813(8) .
P4 C37 1.829(8) .
P4 C6 1.857(7) .
P3 C19 1.798(9) .
P3 C25 1.827(8) .
P3 C4 1.841(7) .
Cl7 C101 1.759(9) .
Cl2 C100 1.755(9) .
Cl3 C100 1.743(9) .
Cl4 C100 1.753(8) .
Cl6 C101 1.724(9) .
Cl5 C101 1.734(8) .
C7 C8 1.389(9) .
C7 C12 1.407(9) .
C5 C6 1.531(9) .
C5 H5A 0.9700 .
C5 H5B 0.9700 .
C1 C2 1.528(9) .
C1 H1A 0.9700 .
C1 H1B 0.9700 .
C3 C4 1.530(9) .
C3 H3A 0.9700 .
C3 H3B 0.9700 .
C13 C18 1.378(10) .
C13 C14 1.387(9) .
C18 C17 1.387(10) .
C18 H18 0.9300 .
C8 C9 1.396(10) .
C8 H8 0.9300 .
C31 C36 1.380(10) .
C31 C32 1.389(10) .
C14 C15 1.405(11) .
C14 H14 0.9300 .
C37 C42 1.372(10) .
C37 C38 1.379(11) .
C19 C24 1.393(11) .
C19 C20 1.413(11) .
C4 H4A 0.9700 .
C4 H4B 0.9700 .
C6 H6A 0.9700 .
C6 H6B 0.9700 .
C25 C26 1.373(10) .
C25 C30 1.406(10) .
C12 C11 1.390(10) .
C12 H12 0.9300 .
C28 C27 1.353(11) .
C28 C29 1.369(12) .
C28 H28 0.9300 .
C20 C21 1.378(12) .
C20 H20 0.9300 .
C30 C29 1.376(11) .
C30 H30 0.9300 .
C24 C23 1.376(13) .
C24 H24 0.9300 .
C26 C27 1.381(10) .
C26 H26 0.9300 .
C32 C33 1.373(11) .
C32 H32 0.9300 .
C2 H2A 0.9700 .
C2 H2B 0.9700 .
C38 C39 1.395(12) .
C38 H38 0.9300 .
C42 C41 1.392(12) .
C42 H42 0.9300 .
C10 C9 1.361(12) .
C10 C11 1.385(11) .
C10 H10 0.9300 .
C33 C34 1.372(13) .
C33 H33 0.9300 .
C11 H11 0.9300 .
C17 C16 1.391(13) .
C17 H17 0.9300 .
C15 C16 1.371(13) .
C15 H15 0.9300 .
C9 H9 0.9300 .
C21 C22 1.384(13) .
C21 H21 0.9300 .
C16 H16 0.9300 .
C27 H27 0.9300 .
C36 C35 1.393(11) .
C36 H36 0.9300 .
C22 C23 1.355(13) .
C22 H22 0.9300 .
C23 H23 0.9300 .
C34 C35 1.358(13) .
C34 H34 0.9300 .
C29 H29 0.9300 .
C35 H35 0.9300 .
C39 C40 1.382(14) .
C39 H39 0.9300 .
C40 C41 1.332(15) .
C40 H40 0.9300 .
C41 H41 0.9300 .

loop_
_geom_torsion_atom_site_label_1
_geom_torsion_atom_site_label_2
_geom_torsion_atom_site_label_3
_geom_torsion_atom_site_label_4
_geom_torsion
_geom_torsion_site_symmetry_1
P2 Pd1 P2 C7 152(100) 3_556
P1 Pd1 P2 C7 -32.3(3) 3_556
P1 Pd1 P2 C7 147.7(3) .
P2 Pd1 P2 C13 -83(100) 3_556
P1 Pd1 P2 C13 92.6(2) 3_556
P1 Pd1 P2 C13 -87.4(2) .
P2 Pd1 P2 C2 32(100) 3_556
P1 Pd1 P2 C2 -152.4(3) 3_556
P1 Pd1 P2 C2 27.6(3) .
P2 Pd1 P1 C3 -122.2(3) .
P2 Pd1 P1 C3 57.8(3) 3_556
P1 Pd1 P1 C3 7(5) 3_556
P2 Pd1 P1 C5 114.6(3) .
P2 Pd1 P1 C5 -65.4(3) 3_556
P1 Pd1 P1 C5 -116(5) 3_556
P2 Pd1 P1 C1 -5.5(3) .
P2 Pd1 P1 C1 174.5(3) 3_556
P1 Pd1 P1 C1 123(5) 3_556
C13 P2 C7 C8 -18.3(7) .
C2 P2 C7 C8 -131.8(6) .
Pd1 P2 C7 C8 108.8(6) .
C13 P2 C7 C12 166.2(6) .
C2 P2 C7 C12 52.6(7) .
Pd1 P2 C7 C12 -66.8(6) .
C3 P1 C5 C6 173.5(6) .
C1 P1 C5 C6 63.6(6) .
Pd1 P1 C5 C6 -58.4(6) .
C3 P1 C1 C2 98.7(5) .
C5 P1 C1 C2 -152.7(5) .
Pd1 P1 C1 C2 -23.3(6) .
C5 P1 C3 C4 -45.2(6) .
C1 P1 C3 C4 64.2(6) .
Pd1 P1 C3 C4 -177.2(5) .
C7 P2 C13 C18 113.0(6) .
C2 P2 C13 C18 -133.0(6) .
Pd1 P2 C13 C18 -18.4(6) .
C7 P2 C13 C14 -65.2(7) .
C2 P2 C13 C14 48.8(7) .
Pd1 P2 C13 C14 163.4(5) .
C14 C13 C18 C17 1.1(11) .
P2 C13 C18 C17 -177.1(6) .
C12 C7 C8 C9 -0.1(12) .
P2 C7 C8 C9 -175.7(7) .
C37 P4 C31 C36 130.5(7) .
C6 P4 C31 C36 27.3(8) .
C37 P4 C31 C32 -54.8(7) .
C6 P4 C31 C32 -158.0(6) .
C18 C13 C14 C15 0.4(11) .
P2 C13 C14 C15 178.6(6) .
C31 P4 C37 C42 127.6(7) .
C6 P4 C37 C42 -127.6(6) .
C31 P4 C37 C38 -54.8(7) .
C6 P4 C37 C38 49.9(7) .
C25 P3 C19 C24 -159.0(6) .
C4 P3 C19 C24 96.9(6) .
C25 P3 C19 C20 20.9(8) .
C4 P3 C19 C20 -83.2(7) .
P1 C3 C4 P3 -167.5(4) .
C19 P3 C4 C3 -73.9(6) .
C25 P3 C4 C3 -178.3(5) .
P1 C5 C6 P4 -169.5(4) .
C31 P4 C6 C5 157.9(5) .
C37 P4 C6 C5 54.7(6) .
C19 P3 C25 C26 -93.0(8) .
C4 P3 C25 C26 9.5(9) .
C19 P3 C25 C30 89.8(7) .
C4 P3 C25 C30 -167.7(7) .
C8 C7 C12 C11 -0.4(11) .
P2 C7 C12 C11 175.3(6) .
C24 C19 C20 C21 -2.7(12) .
P3 C19 C20 C21 177.4(7) .
C26 C25 C30 C29 2.7(14) .
P3 C25 C30 C29 -179.8(8) .
C20 C19 C24 C23 2.5(12) .
P3 C19 C24 C23 -177.6(7) .
C30 C25 C26 C27 -2.5(13) .
P3 C25 C26 C27 -179.6(7) .
C36 C31 C32 C33 -0.3(12) .
P4 C31 C32 C33 -175.3(7) .
P1 C1 C2 P2 47.1(6) .
C7 P2 C2 C1 -177.4(5) .
C13 P2 C2 C1 68.8(6) .
Pd1 P2 C2 C1 -49.7(5) .
C42 C37 C38 C39 2.0(12) .
P4 C37 C38 C39 -175.6(6) .
C38 C37 C42 C41 -1.4(13) .
P4 C37 C42 C41 176.2(7) .
C31 C32 C33 C34 -0.9(14) .
C9 C10 C11 C12 1.5(15) .
C7 C12 C11 C10 -0.2(13) .
C13 C18 C17 C16 -2.3(12) .
C13 C14 C15 C16 -0.6(13) .
C11 C10 C9 C8 -2.0(15) .
C7 C8 C9 C10 1.3(13) .
C19 C20 C21 C22 2.5(15) .
C14 C15 C16 C17 -0.6(15) .
C18 C17 C16 C15 2.0(14) .
C29 C28 C27 C26 -0.3(16) .
C25 C26 C27 C28 1.3(15) .
C32 C31 C36 C35 0.9(13) .
P4 C31 C36 C35 175.7(8) .
C20 C21 C22 C23 -1.8(15) .
C21 C22 C23 C24 1.6(16) .
C19 C24 C23 C22 -2.0(15) .
C32 C33 C34 C35 1.6(16) .
C27 C28 C29 C30 0.6(17) .
C25 C30 C29 C28 -1.8(17) .
C33 C34 C35 C36 -1.1(17) .
C31 C36 C35 C34 -0.2(16) .
C37 C38 C39 C40 -2.3(13) .
C38 C39 C40 C41 2.1(16) .
C39 C40 C41 C42 -1.6(17) .
C37 C42 C41 C40 1.2(15) .
